data_2203009
loop_
_publ_author_name
'Cui Da-Jun'
'Zeng Xianshun'
'Leng Xuebing'
'Xu Fengbo'
'Zhang Zhengzhi'

_publ_section_title
;
 <i>trans</i>-Tricarbonylbis[diphenyl(benzoylmethyl)phosphine]iron(0)
;
_journal_issue 7
_journal_name_full 'Acta Crystallographica Section E'
_journal_page_first m546
_journal_page_last m547
_journal_paper_doi 10.1107/S1600536803012091
_journal_volume 59
_journal_year 2003
_chemical_formula_iupac '[Fe (C20 H17 O P) (C O )3 ]'
_chemical_formula_moiety 'C43 H34 Fe O5 P2'
_chemical_formula_sum 'C43 H34 Fe O5 P2'
_chemical_formula_weight 748.49
_chemical_name_systematic
;
 ?
;
_space_group_IT_number 15
_symmetry_cell_setting monoclinic
_symmetry_space_group_name_Hall '-C 2yc'
_symmetry_space_group_name_H-M 'C 1 2/c 1'
_atom_sites_solution_hydrogens geom
_atom_sites_solution_primary direct
_atom_sites_solution_secondary difmap
_audit_creation_method SHELXL-97
_cell_angle_alpha 90.00
_cell_angle_beta 102.3420(10)
_cell_angle_gamma 90.00
_cell_formula_units_Z 4
_cell_length_a 20.4621(14)
_cell_length_b 8.6575(6)
_cell_length_c 20.9787(14)
_cell_measurement_reflns_used 553
_cell_measurement_temperature 298(2)
_cell_measurement_theta_max 22.3
_cell_measurement_theta_min 2.6
_cell_volume 3630.5(4)
_computing_cell_refinement 'Bruker SMART'
_computing_data_collection 'Bruker SMART (Bruker, 1998)'
_computing_data_reduction 'Bruker SHELXTL (Bruker, 1997)'
_computing_molecular_graphics 'Bruker SHELXTL'
_computing_publication_material 'Bruker SHELXTL'
_computing_structure_refinement 'SHELXL97 (Sheldrick, 1997)'
_computing_structure_solution 'SHELXS97 (Sheldrick, 1997)'
_diffrn_ambient_temperature 298(2)
_diffrn_measured_fraction_theta_full 0.998
_diffrn_measured_fraction_theta_max 0.998
_diffrn_measurement_device_type 'CCD area detector'
_diffrn_measurement_method '\f and \w scans'
_diffrn_radiation_monochromator graphite
_diffrn_radiation_source 'fine-focus sealed tube'
_diffrn_radiation_type MoK\a
_diffrn_radiation_wavelength 0.71073
_diffrn_reflns_av_R_equivalents 0.010
_diffrn_reflns_av_sigmaI/netI 0.020
_diffrn_reflns_limit_h_max 24
_diffrn_reflns_limit_h_min -20
_diffrn_reflns_limit_k_max 10
_diffrn_reflns_limit_k_min -10
_diffrn_reflns_limit_l_max 24
_diffrn_reflns_limit_l_min -23
_diffrn_reflns_number 7325
_diffrn_reflns_theta_full 25.0
_diffrn_reflns_theta_max 25.0
_diffrn_reflns_theta_min 2.0
_diffrn_standards_decay_% 0
_diffrn_standards_interval_count 0
_diffrn_standards_number 0
_exptl_absorpt_coefficient_mu 0.55
_exptl_absorpt_correction_T_max 0.936
_exptl_absorpt_correction_T_min 0.874
_exptl_absorpt_correction_type multi-scan
_exptl_absorpt_process_details '(SADABS; Sheldrick, 1996)'
_exptl_crystal_colour yellow
_exptl_crystal_density_diffrn 1.369
_exptl_crystal_density_method 'not measured'
_exptl_crystal_description plate
_exptl_crystal_F_000 1552
_exptl_crystal_size_max 0.40
_exptl_crystal_size_mid 0.35
_exptl_crystal_size_min 0.20
_refine_diff_density_max 0.24
_refine_diff_density_min -0.26
_refine_ls_extinction_method none
_refine_ls_goodness_of_fit_ref 1.06
_refine_ls_hydrogen_treatment constr
_refine_ls_matrix_type full
_refine_ls_number_parameters 232
_refine_ls_number_reflns 3203
_refine_ls_number_restraints 0
_refine_ls_restrained_S_all 1.06
_refine_ls_R_factor_all 0.037
_refine_ls_R_factor_gt 0.029
_refine_ls_shift/su_max 0.001
_refine_ls_shift/su_mean 0.000
_refine_ls_structure_factor_coef Fsqd
_refine_ls_weighting_details 'calc w = 1/[\s^2^(Fo^2^)+(0.0453P)^2^+1.7565P] where P = (Fo^2^+2Fc^2^)/3'
_refine_ls_weighting_scheme calc
_refine_ls_wR_factor_gt 0.079
_refine_ls_wR_factor_ref 0.083
_reflns_number_gt 2656
_reflns_number_total 3203
_reflns_threshold_expression I>2\s(I)
_cod_data_source_file ya6158.cif
_cod_data_source_block I
_cod_depositor_comments
;
The following automatic conversions were performed:
'_symmetry_cell_setting' value 'Monoclinic' changed to 'monoclinic'
according to '/home/saulius/struct/CIF-dictionaries/cif_core.dic'
dictionary named 'cif_core.dic' version 2.4.1 from 2010-06-29.

Automatic conversion script
Id: cif_fix_enum 1527 2010-12-29 10:47:43Z saulius 

The following automatic conversions were performed:

'_symmetry_cell_setting' value 'Monoclinic' changed to 'monoclinic'
according to /home/saulius/struct/CIF-dictionaries/cif_core.dic
dictionary named 'cif_core.dic' version 2.4.1 from 2010-06-29.

Automatic conversion script
Id: cif_fix_values 1715 2011-07-08 13:25:40Z adriana 
;
_cod_original_sg_symbol_H-M 'C 2/c'
_cod_database_code 2203009

loop_
_symmetry_equiv_pos_as_xyz
'x, y, z'
'-x, y, -z+1/2'
'x+1/2, y+1/2, z'
'-x+1/2, y+1/2, -z+1/2'
'-x, -y, -z'
'x, -y, z-1/2'
'-x+1/2, -y+1/2, -z'
'x+1/2, -y+1/2, z-1/2'

loop_
_atom_site_label
_atom_site_fract_x
_atom_site_fract_y
_atom_site_fract_z
_atom_site_U_iso_or_equiv
_atom_site_adp_type
_atom_site_calc_flag
_atom_site_refinement_flags
_atom_site_occupancy
_atom_site_disorder_assembly
_atom_site_disorder_group
_atom_site_type_symbol
Fe1 0.5000 0.60899(4) 0.2500 0.02855(12) Uani d S 1 . . Fe
P1 0.44951(2) 0.61152(5) 0.14569(2) 0.02946(13) Uani d . 1 . . P
O1 0.61366(8) 0.7711(2) 0.21637(8) 0.0637(4) Uani d . 1 . . O
O2 0.57564(8) 0.6373(2) 0.06666(8) 0.0638(4) Uani d . 1 . . O
O3 0.5000 0.2709(2) 0.2500 0.0522(5) Uani d S 1 . . O
C1 0.36502(9) 0.5285(2) 0.12348(9) 0.0366(4) Uani d . 1 . . C
C2 0.32580(11) 0.5476(3) 0.06132(11) 0.0640(7) Uani d . 1 . . C
H2A 0.3410 0.6096 0.0313 0.077 Uiso calc R 1 . . H
C3 0.26425(13) 0.4754(4) 0.04341(13) 0.0773(8) Uani d . 1 . . C
H3A 0.2386 0.4891 0.0015 0.093 Uiso calc R 1 . . H
C4 0.24084(12) 0.3840(3) 0.08691(13) 0.0653(7) Uani d . 1 . . C
H4A 0.1995 0.3356 0.0747 0.078 Uiso calc R 1 . . H
C5 0.27858(11) 0.3646(3) 0.14820(12) 0.0563(6) Uani d . 1 . . C
H5A 0.2628 0.3024 0.1778 0.068 Uiso calc R 1 . . H
C6 0.34052(10) 0.4368(2) 0.16706(10) 0.0430(5) Uani d . 1 . . C
H6A 0.3656 0.4232 0.2092 0.052 Uiso calc R 1 . . H
C7 0.43928(9) 0.8003(2) 0.10551(8) 0.0349(4) Uani d . 1 . . C
C8 0.43626(11) 0.8212(3) 0.03897(10) 0.0517(5) Uani d . 1 . . C
H8A 0.4438 0.7378 0.0136 0.062 Uiso calc R 1 . . H
C9 0.42209(12) 0.9647(3) 0.01048(11) 0.0591(6) Uani d . 1 . . C
H9A 0.4202 0.9768 -0.0339 0.071 Uiso calc R 1 . . H
C10 0.41079(11) 1.0890(2) 0.04687(11) 0.0552(6) Uani d . 1 . . C
H10A 0.4005 1.1848 0.0273 0.066 Uiso calc R 1 . . H
C11 0.41469(13) 1.0710(2) 0.11232(12) 0.0592(6) Uani d . 1 . . C
H11A 0.4073 1.1553 0.1374 0.071 Uiso calc R 1 . . H
C12 0.42956(11) 0.9279(2) 0.14168(10) 0.0483(5) Uani d . 1 . . C
H12A 0.4330 0.9179 0.1864 0.058 Uiso calc R 1 . . H
C13 0.61637(10) 0.4173(2) 0.12767(10) 0.0434(5) Uani d . 1 . . C
C14 0.60503(11) 0.2708(3) 0.14895(11) 0.0534(5) Uani d . 1 . . C
H14A 0.5615 0.2343 0.1438 0.064 Uiso calc R 1 . . H
C15 0.65845(14) 0.1779(3) 0.17797(14) 0.0732(7) Uani d . 1 . . C
H15A 0.6505 0.0789 0.1918 0.088 Uiso calc R 1 . . H
C16 0.72235(14) 0.2309(4) 0.18627(16) 0.0846(9) Uani d . 1 . . C
H16A 0.7578 0.1683 0.2060 0.102 Uiso calc R 1 . . H
C17 0.73453(13) 0.3747(4) 0.16587(18) 0.0900(10) Uani d . 1 . . C
H17A 0.7783 0.4106 0.1719 0.108 Uiso calc R 1 . . H
C18 0.68197(12) 0.4680(3) 0.13608(14) 0.0693(7) Uani d . 1 . . C
H18A 0.6907 0.5658 0.1215 0.083 Uiso calc R 1 . . H
C19 0.56209(10) 0.5229(2) 0.09451(9) 0.0411(4) Uani d . 1 . . C
C20 0.48964(9) 0.4863(2) 0.09350(9) 0.0377(4) Uani d . 1 . . C
H20A 0.4868 0.3800 0.1072 0.045 Uiso calc R 1 . . H
H20B 0.4644 0.4943 0.0489 0.045 Uiso calc R 1 . . H
C21 0.56868(10) 0.7075(2) 0.22928(8) 0.0387(4) Uani d . 1 . . C
C22 0.5000 0.4047(3) 0.2500 0.0361(6) Uani d S 1 . . C

loop_
_atom_site_aniso_label
_atom_site_aniso_U_11
_atom_site_aniso_U_22
_atom_site_aniso_U_33
_atom_site_aniso_U_12
_atom_site_aniso_U_13
_atom_site_aniso_U_23
Fe1 0.0289(2) 0.0323(2) 0.02270(19) 0.000 0.00155(14) 0.000
P1 0.0307(3) 0.0318(3) 0.0239(2) -0.00018(18) 0.00150(18) -0.00077(17)
O1 0.0551(9) 0.0793(11) 0.0606(10) -0.0266(9) 0.0212(8) -0.0055(9)
O2 0.0633(10) 0.0703(11) 0.0618(10) -0.0010(8) 0.0220(8) 0.0231(9)
O3 0.0655(14) 0.0347(12) 0.0545(12) 0.000 0.0089(10) 0.000
C1 0.0312(9) 0.0388(10) 0.0369(10) 0.0002(8) 0.0010(8) -0.0043(8)
C2 0.0478(13) 0.0931(19) 0.0438(12) -0.0196(13) -0.0069(10) 0.0100(12)
C3 0.0517(14) 0.110(2) 0.0566(15) -0.0225(15) -0.0189(12) 0.0044(15)
C4 0.0404(12) 0.0687(16) 0.0780(17) -0.0159(11) -0.0071(12) -0.0032(13)
C5 0.0435(12) 0.0519(13) 0.0711(15) -0.0111(10) 0.0065(11) 0.0056(11)
C6 0.0366(10) 0.0428(11) 0.0459(11) -0.0015(8) 0.0005(9) 0.0021(9)
C7 0.0343(9) 0.0364(10) 0.0310(9) -0.0016(8) 0.0002(7) 0.0037(8)
C8 0.0675(14) 0.0513(12) 0.0342(10) 0.0080(11) 0.0067(10) 0.0058(9)
C9 0.0708(16) 0.0621(15) 0.0403(12) 0.0017(12) 0.0028(11) 0.0177(11)
C10 0.0554(13) 0.0421(12) 0.0582(14) -0.0071(10) -0.0101(11) 0.0190(10)
C11 0.0776(17) 0.0352(11) 0.0618(15) 0.0015(11) 0.0081(12) 0.0021(10)
C12 0.0662(14) 0.0384(11) 0.0387(11) -0.0013(10) 0.0078(10) 0.0031(9)
C13 0.0418(11) 0.0482(12) 0.0419(11) 0.0041(9) 0.0123(9) -0.0091(9)
C14 0.0502(12) 0.0500(13) 0.0616(14) 0.0080(10) 0.0158(10) -0.0038(11)
C15 0.0723(18) 0.0548(15) 0.0921(19) 0.0221(13) 0.0167(15) -0.0001(14)
C16 0.0611(18) 0.080(2) 0.108(2) 0.0319(15) 0.0051(16) -0.0168(18)
C17 0.0383(14) 0.095(2) 0.132(3) 0.0076(14) 0.0080(16) -0.017(2)
C18 0.0473(14) 0.0673(16) 0.093(2) -0.0040(12) 0.0151(13) -0.0031(14)
C19 0.0469(11) 0.0473(12) 0.0304(10) 0.0004(9) 0.0115(8) -0.0054(9)
C20 0.0407(10) 0.0404(10) 0.0300(9) 0.0031(8) 0.0026(8) -0.0064(8)
C21 0.0409(11) 0.0470(11) 0.0262(9) -0.0046(9) 0.0025(8) -0.0028(8)
C22 0.0336(14) 0.0452(17) 0.0274(13) 0.000 0.0019(10) 0.000

loop_
_atom_type_symbol
_atom_type_description
_atom_type_scat_dispersion_real
_atom_type_scat_dispersion_imag
_atom_type_scat_source
C C 0.0033 0.0016 'International Tables Vol C Tables 4.2.6.8 and 6.1.1.4'
H H 0.0000 0.0000 'International Tables Vol C Tables 4.2.6.8 and 6.1.1.4'
O O 0.0106 0.0060 'International Tables Vol C Tables 4.2.6.8 and 6.1.1.4'
Fe Fe 0.3463 0.8444 'International Tables Vol C Tables 4.2.6.8 and 6.1.1.4'
P P 0.1023 0.0942 'International Tables Vol C Tables 4.2.6.8 and 6.1.1.4'

loop_
_geom_angle_atom_site_label_1
_geom_angle_atom_site_label_2
_geom_angle_atom_site_label_3
_geom_angle_site_symmetry_1
_geom_angle_site_symmetry_3
_geom_angle
C22 Fe1 C21 . 2_655 118.71(6)
C22 Fe1 C21 . . 118.71(6)
C21 Fe1 C21 2_655 . 122.58(13)
C22 Fe1 P1 . . 90.568(14)
C21 Fe1 P1 2_655 . 90.61(6)
C21 Fe1 P1 . . 88.85(6)
C22 Fe1 P1 . 2_655 90.568(14)
C21 Fe1 P1 2_655 2_655 88.85(6)
C21 Fe1 P1 . 2_655 90.61(6)
P1 Fe1 P1 . 2_655 178.86(3)
C7 P1 C1 . . 102.94(8)
C7 P1 C20 . . 105.77(9)
C1 P1 C20 . . 97.64(8)
C7 P1 Fe1 . . 116.61(6)
C1 P1 Fe1 . . 117.53(6)
C20 P1 Fe1 . . 113.99(6)
C6 C1 C2 . . 118.12(18)
C6 C1 P1 . . 120.74(14)
C2 C1 P1 . . 121.02(16)
C3 C2 C1 . . 120.7(2)
C3 C2 H2A . . 119.6
C1 C2 H2A . . 119.6
C4 C3 C2 . . 120.5(2)
C4 C3 H3A . . 119.7
C2 C3 H3A . . 119.7
C5 C4 C3 . . 119.5(2)
C5 C4 H4A . . 120.3
C3 C4 H4A . . 120.3
C4 C5 C6 . . 120.7(2)
C4 C5 H5A . . 119.6
C6 C5 H5A . . 119.6
C1 C6 C5 . . 120.4(2)
C1 C6 H6A . . 119.8
C5 C6 H6A . . 119.8
C12 C7 C8 . . 117.75(17)
C12 C7 P1 . . 118.54(14)
C8 C7 P1 . . 123.56(15)
C9 C8 C7 . . 120.6(2)
C9 C8 H8A . . 119.7
C7 C8 H8A . . 119.7
C10 C9 C8 . . 120.7(2)
C10 C9 H9A . . 119.6
C8 C9 H9A . . 119.6
C11 C10 C9 . . 119.4(2)
C11 C10 H10A . . 120.3
C9 C10 H10A . . 120.3
C10 C11 C12 . . 120.5(2)
C10 C11 H11A . . 119.8
C12 C11 H11A . . 119.8
C7 C12 C11 . . 120.99(19)
C7 C12 H12A . . 119.5
C11 C12 H12A . . 119.5
C14 C13 C18 . . 118.3(2)
C14 C13 C19 . . 123.7(2)
C18 C13 C19 . . 118.0(2)
C13 C14 C15 . . 120.2(2)
C13 C14 H14A . . 119.9
C15 C14 H14A . . 119.9
C16 C15 C14 . . 120.3(3)
C16 C15 H15A . . 119.8
C14 C15 H15A . . 119.8
C17 C16 C15 . . 120.3(3)
C17 C16 H16A . . 119.8
C15 C16 H16A . . 119.8
C16 C17 C18 . . 120.1(3)
C16 C17 H17A . . 120.0
C18 C17 H17A . . 120.0
C17 C18 C13 . . 120.7(3)
C17 C18 H18A . . 119.6
C13 C18 H18A . . 119.6
O2 C19 C13 . . 120.12(19)
O2 C19 C20 . . 119.32(18)
C13 C19 C20 . . 120.53(18)
C19 C20 P1 . . 115.23(13)
C19 C20 H20A . . 108.5
P1 C20 H20A . . 108.5
C19 C20 H20B . . 108.5
P1 C20 H20B . . 108.5
H20A C20 H20B . . 107.5
O1 C21 Fe1 . . 179.37(18)
O3 C22 Fe1 . . 180.0

loop_
_geom_bond_atom_site_label_1
_geom_bond_atom_site_label_2
_geom_bond_site_symmetry_2
_geom_bond_distance
_geom_bond_publ_flag
Fe1 C22 . 1.769(3) ?
Fe1 C21 2_655 1.776(2) ?
Fe1 C21 . 1.776(2) ?
Fe1 P1 . 2.2113(4) ?
Fe1 P1 2_655 2.2113(4) ?
P1 C7 . 1.8302(18) ?
P1 C1 . 1.8382(18) ?
P1 C20 . 1.8527(18) ?
C1 C6 . 1.383(3) ?
C1 C2 . 1.387(3) ?
O1 C21 . 1.153(2) ?
O2 C19 . 1.212(2) ?
C2 C3 . 1.384(3) ?
C2 H2A . 0.9300 ?
O3 C22 . 1.158(3) ?
C3 C4 . 1.369(4) ?
C3 H3A . 0.9300 ?
C4 C5 . 1.361(4) ?
C4 H4A . 0.9300 ?
C5 C6 . 1.393(3) ?
C5 H5A . 0.9300 ?
C6 H6A . 0.9300 ?
C7 C12 . 1.378(3) ?
C7 C8 . 1.396(3) ?
C8 C9 . 1.382(3) ?
C8 H8A . 0.9300 ?
C9 C10 . 1.367(3) ?
C9 H9A . 0.9300 ?
C10 C11 . 1.367(3) ?
C10 H10A . 0.9300 ?
C11 C12 . 1.388(3) ?
C11 H11A . 0.9300 ?
C12 H12A . 0.9300 ?
C13 C14 . 1.380(3) ?
C13 C18 . 1.387(3) ?
C13 C19 . 1.491(3) ?
C14 C15 . 1.389(3) ?
C14 H14A . 0.9300 ?
C15 C16 . 1.361(4) ?
C15 H15A . 0.9300 ?
C16 C17 . 1.357(4) ?
C16 H16A . 0.9300 ?
C17 C18 . 1.383(4) ?
C17 H17A . 0.9300 ?
C18 H18A . 0.9300 ?
C19 C20 . 1.512(3) ?
C20 H20A . 0.9700 ?
C20 H20B . 0.9700 ?

loop_
_geom_torsion_atom_site_label_1
_geom_torsion_atom_site_label_2
_geom_torsion_atom_site_label_3
_geom_torsion_atom_site_label_4
_geom_torsion_site_symmetry_1
_geom_torsion
C22 Fe1 P1 C7 . -173.60(7)
C21 Fe1 P1 C7 2_655 67.68(9)
C21 Fe1 P1 C7 . -54.89(9)
P1 Fe1 P1 C7 2_655 6.40(7)
C22 Fe1 P1 C1 . 63.49(7)
C21 Fe1 P1 C1 2_655 -55.23(9)
C21 Fe1 P1 C1 . -177.81(9)
P1 Fe1 P1 C1 2_655 -116.51(7)
C22 Fe1 P1 C20 . -49.84(7)
C21 Fe1 P1 C20 2_655 -168.56(9)
C21 Fe1 P1 C20 . 68.86(9)
P1 Fe1 P1 C20 2_655 130.16(8)
C7 P1 C1 C6 . -144.33(16)
C20 P1 C1 C6 . 107.48(17)
Fe1 P1 C1 C6 . -14.70(18)
C7 P1 C1 C2 . 39.9(2)
C20 P1 C1 C2 . -68.3(2)
Fe1 P1 C1 C2 . 169.50(17)
C6 C1 C2 C3 . -0.7(4)
P1 C1 C2 C3 . 175.2(2)
C1 C2 C3 C4 . 0.2(5)
C2 C3 C4 C5 . 0.1(5)
C3 C4 C5 C6 . 0.1(4)
C2 C1 C6 C5 . 0.9(3)
P1 C1 C6 C5 . -175.04(17)
C4 C5 C6 C1 . -0.6(3)
C1 P1 C7 C12 . 97.22(17)
C20 P1 C7 C12 . -160.86(16)
Fe1 P1 C7 C12 . -32.98(18)
C1 P1 C7 C8 . -78.30(18)
C20 P1 C7 C8 . 23.62(19)
Fe1 P1 C7 C8 . 151.51(15)
C12 C7 C8 C9 . -1.8(3)
P1 C7 C8 C9 . 173.77(17)
C7 C8 C9 C10 . 0.0(4)
C8 C9 C10 C11 . 1.1(4)
C9 C10 C11 C12 . -0.4(4)
C8 C7 C12 C11 . 2.5(3)
P1 C7 C12 C11 . -173.32(18)
C10 C11 C12 C7 . -1.4(4)
C18 C13 C14 C15 . 0.0(3)
C19 C13 C14 C15 . 178.4(2)
C13 C14 C15 C16 . 0.7(4)
C14 C15 C16 C17 . -0.5(5)
C15 C16 C17 C18 . -0.4(5)
C16 C17 C18 C13 . 1.1(5)
C14 C13 C18 C17 . -0.9(4)
C19 C13 C18 C17 . -179.3(3)
C14 C13 C19 O2 . -166.6(2)
C18 C13 C19 O2 . 11.8(3)
C14 C13 C19 C20 . 11.6(3)
C18 C13 C19 C20 . -170.02(19)
O2 C19 C20 P1 . -73.4(2)
C13 C19 C20 P1 . 108.46(18)
C7 P1 C20 C19 . 71.13(15)
C1 P1 C20 C19 . 176.95(14)
Fe1 P1 C20 C19 . -58.29(15)
C22 Fe1 C21 O1 . -7E1(2)
C21 Fe1 C21 O1 2_655 11E1(2)
P1 Fe1 C21 O1 . -16E1(2)
P1 Fe1 C21 O1 2_655 2E1(2)
C21 Fe1 C22 O3 2_655 -16E1(10)
C21 Fe1 C22 O3 . 2E1(10)
P1 Fe1 C22 O3 . 11E1(10)
P1 Fe1 C22 O3 2_655 -8E1(10)
